data_1529280
loop_
_publ_author_name
'Mandal, Sumana'
'Mahato, Sujit'
'Jana, Chandan K.'

_publ_section_title
;
 Direct \b-C(sp(3))-H Functionalization of Aliphatic Amines to
 \a,\b-Unsaturated Imines, Aldehydes, and Chromenes.
;
_journal_issue 15
_journal_name_full 'Organic letters'
_journal_page_first 3762
_journal_page_last 3765
_journal_paper_doi 10.1021/acs.orglett.5b01744
_journal_volume 17
_journal_year 2015
_chemical_formula_moiety 'C17 H13 N'
_chemical_formula_sum 'C17 H13 N'
_chemical_formula_weight 231.28
_chemical_name_systematic
; 
 ? 
;
_space_group_IT_number 14
_symmetry_cell_setting monoclinic
_symmetry_space_group_name_Hall '-P 2ybc'
_symmetry_space_group_name_H-M 'P 1 21/c 1'
_atom_sites_solution_hydrogens geom
_atom_sites_solution_primary direct
_atom_sites_solution_secondary difmap
_audit_creation_method SHELXL-97
_cell_angle_alpha 90.00
_cell_angle_beta 91.311(11)
_cell_angle_gamma 90.00
_cell_formula_units_Z 4
_cell_length_a 8.8383(14)
_cell_length_b 21.101(2)
_cell_length_c 6.6024(8)
_cell_measurement_temperature 298(2)
_cell_measurement_theta_max 18.95
_cell_measurement_theta_min 2.55
_cell_volume 1231.0(3)
_computing_cell_refinement 'Bruker SMART'
_computing_data_collection 'Bruker SMART'
_computing_data_reduction 'Bruker SAINT'
_computing_molecular_graphics 'Bruker SHELXTL'
_computing_publication_material 'Bruker SHELXTL'
_computing_structure_refinement 'SHELXL-97 (Sheldrick, 1997)'
_computing_structure_solution 'SHELXS-97 (Sheldrick, 1990)'
_diffrn_ambient_temperature 298(2)
_diffrn_measured_fraction_theta_full 0.988
_diffrn_measured_fraction_theta_max 0.988
_diffrn_measurement_device_type 'CCD area detector'
_diffrn_measurement_method 'phi and omega scans'
_diffrn_radiation_monochromator graphite
_diffrn_radiation_source 'fine-focus sealed tube'
_diffrn_radiation_type MoK\a
_diffrn_radiation_wavelength 0.71073
_diffrn_reflns_av_R_equivalents 0.0824
_diffrn_reflns_av_sigmaI/netI 0.1161
_diffrn_reflns_limit_h_max 8
_diffrn_reflns_limit_h_min -8
_diffrn_reflns_limit_k_max 17
_diffrn_reflns_limit_k_min -19
_diffrn_reflns_limit_l_max 5
_diffrn_reflns_limit_l_min -5
_diffrn_reflns_number 3936
_diffrn_reflns_theta_full 28.08
_diffrn_reflns_theta_max 28.24
_diffrn_reflns_theta_min 1.71
_exptl_absorpt_coefficient_mu 0.073
_exptl_absorpt_correction_T_max 0.985
_exptl_absorpt_correction_T_min 0.952
_exptl_absorpt_correction_type multi-scan
_exptl_absorpt_process_details SADABS
_exptl_crystal_colour yelowish
_exptl_crystal_density_diffrn 1.248
_exptl_crystal_density_method 'not measured'
_exptl_crystal_description columnar
_exptl_crystal_F_000 488
_exptl_crystal_size_max 0.28
_exptl_crystal_size_mid 0.16
_exptl_crystal_size_min 0.14
_refine_diff_density_max 0.135
_refine_diff_density_min -0.132
_refine_diff_density_rms 0.038
_refine_ls_extinction_method none
_refine_ls_goodness_of_fit_ref 1.062
_refine_ls_hydrogen_treatment constr
_refine_ls_matrix_type full
_refine_ls_number_parameters 163
_refine_ls_number_reflns 3011
_refine_ls_number_restraints 0
_refine_ls_restrained_S_all 1.062
_refine_ls_R_factor_all 0.1363
_refine_ls_R_factor_gt 0.0699
_refine_ls_shift/su_max 0.000
_refine_ls_shift/su_mean 0.000
_refine_ls_structure_factor_coef Fsqd
_refine_ls_weighting_details 'calc w=1/[\s^2^(Fo^2^)+(0.0277P)^2^+0.5262P] where P=(Fo^2^+2Fc^2^)/3'
_refine_ls_weighting_scheme calc
_refine_ls_wR_factor_gt 0.1329
_refine_ls_wR_factor_ref 0.1756
_reflns_number_gt 1866
_reflns_number_total 3011
_reflns_threshold_expression >2sigma(I)
_cod_data_source_file ol5b01744_si_003.cif
_cod_data_source_block ckj-sum1-34c-a
_cod_depositor_comments
;
The following automatic conversions were performed:

'_symmetry_cell_setting' value 'Monoclinic' changed to 'monoclinic'
according to
/usr/data/users/saulius/crontab/automatic-downloads/rss-feeds/ACS/lib/dictionaries/cif_core.dic
dictionary named 'cif_core.dic' version 2.4.2 from 2011-04-26.

Automatic conversion script
Id: cif_fix_values 3271 2015-04-21 07:52:19Z andrius 

 Adding full bibliography for 1529280.cif.
;
_cod_original_sg_symbol_H-M P2(1)/c
_cod_database_code 1529280

loop_
_symmetry_equiv_pos_as_xyz
'x, y, z'
'-x, y+1/2, -z+1/2'
'-x, -y, -z'
'x, -y-1/2, z-1/2'

loop_
_atom_site_label
_atom_site_type_symbol
_atom_site_fract_x
_atom_site_fract_y
_atom_site_fract_z
_atom_site_U_iso_or_equiv
_atom_site_adp_type
_atom_site_occupancy
_atom_site_symmetry_multiplicity
_atom_site_calc_flag
_atom_site_refinement_flags
C5 C 0.5822(17) 0.3437(6) 0.165(3) 0.095(4) Uani 1 1 d .
C1 C 0.655(2) 0.3917(4) -0.140(2) 0.123(4) Uani 1 1 d .
H1 H 0.6344 0.4170 -0.2524 0.147 Uiso 1 1 calc R
C11 C 0.3246(16) 0.3742(5) 0.202(2) 0.082(3) Uani 1 1 d .
C13 C 0.3745(9) 0.4743(5) -0.3055(17) 0.098(3) Uani 1 1 d .
H13A H 0.4033 0.4427 -0.4040 0.118 Uiso 1 1 calc R
H13B H 0.4602 0.5018 -0.2765 0.118 Uiso 1 1 calc R
C14 C 0.2357(16) 0.5125(4) -0.3807(14) 0.114(3) Uani 1 1 d .
H14A H 0.2608 0.5572 -0.3864 0.137 Uiso 1 1 calc R
H14B H 0.2055 0.4987 -0.5158 0.137 Uiso 1 1 calc R
C16 C 0.1633(16) 0.4655(5) -0.0983(15) 0.109(3) Uani 1 1 d .
H16 H 0.1027 0.4539 0.0089 0.131 Uiso 1 1 calc R
N2 N 0.1132(9) 0.5027(4) -0.2438(19) 0.123(3) Uani 1 1 d .
C9 C 0.1652(12) 0.3400(6) 0.475(2) 0.111(3) Uani 1 1 d .
H9 H 0.0730 0.3409 0.5405 0.133 Uiso 1 1 calc R
C2 C 0.796(2) 0.3635(7) -0.114(3) 0.150(5) Uani 1 1 d .
H2 H 0.8692 0.3708 -0.2098 0.180 Uiso 1 1 calc R
C6 C 0.449(2) 0.3386(5) 0.283(2) 0.091(4) Uani 1 1 d .
C8 C 0.287(2) 0.3057(4) 0.5542(17) 0.120(4) Uani 1 1 d .
H8 H 0.2741 0.2819 0.6712 0.144 Uiso 1 1 calc R
C12 C 0.3881(16) 0.4034(5) 0.016(2) 0.083(3) Uani 1 1 d .
C10 C 0.1853(14) 0.3733(5) 0.296(2) 0.095(3) Uani 1 1 d .
H10 H 0.1041 0.3953 0.2375 0.115 Uiso 1 1 calc R
C7 C 0.4243(17) 0.3059(5) 0.464(3) 0.114(4) Uani 1 1 d .
H7 H 0.5040 0.2838 0.5254 0.137 Uiso 1 1 calc R
C3 C 0.8308(19) 0.3253(7) 0.050(4) 0.159(7) Uani 1 1 d .
H3 H 0.9259 0.3067 0.0631 0.190 Uiso 1 1 calc R
C4 C 0.723(2) 0.3150(4) 0.193(2) 0.129(4) Uani 1 1 d .
H4 H 0.7431 0.2896 0.3057 0.155 Uiso 1 1 calc R
C17 C 0.5456(18) 0.3819(6) 0.000(3) 0.097(3) Uani 1 1 d .
C18 C 0.3172(13) 0.4435(5) -0.1129(19) 0.084(3) Uani 1 1 d .

loop_
_atom_site_aniso_label
_atom_site_aniso_U_11
_atom_site_aniso_U_22
_atom_site_aniso_U_33
_atom_site_aniso_U_23
_atom_site_aniso_U_13
_atom_site_aniso_U_12
C5 0.076(12) 0.069(8) 0.139(14) -0.026(9) -0.005(11) -0.010(8)
C1 0.105(10) 0.102(8) 0.160(12) -0.026(7) 0.007(11) -0.003(9)
C11 0.098(10) 0.050(6) 0.097(11) -0.005(7) -0.014(11) 0.002(8)
C13 0.109(8) 0.081(6) 0.105(9) -0.024(6) 0.019(8) -0.016(7)
C14 0.169(10) 0.065(6) 0.107(9) 0.002(6) -0.010(9) -0.006(7)
C16 0.141(12) 0.086(7) 0.099(10) 0.019(6) -0.008(8) 0.012(6)
N2 0.131(7) 0.105(6) 0.133(9) 0.004(6) -0.006(7) 0.014(5)
C9 0.146(11) 0.089(7) 0.099(10) 0.001(7) 0.009(9) -0.005(8)
C2 0.104(13) 0.121(11) 0.224(18) -0.064(11) 0.007(10) -0.014(9)
C6 0.140(15) 0.047(7) 0.084(11) 0.003(6) -0.032(12) -0.009(9)
C8 0.183(12) 0.055(6) 0.119(10) 0.002(6) -0.049(12) 0.017(9)
C12 0.089(12) 0.064(7) 0.095(12) -0.012(7) -0.018(9) 0.000(8)
C10 0.102(10) 0.085(7) 0.099(11) -0.004(7) -0.008(8) 0.011(7)
C7 0.113(11) 0.084(8) 0.144(14) -0.029(9) -0.034(9) 0.019(8)
C3 0.102(14) 0.111(11) 0.26(2) -0.072(13) -0.035(14) 0.012(9)
C4 0.108(13) 0.074(7) 0.203(16) -0.038(8) -0.047(11) 0.018(9)
C17 0.102(15) 0.069(8) 0.118(12) -0.013(8) -0.023(12) -0.003(9)
C18 0.074(9) 0.077(7) 0.102(11) -0.017(7) 0.008(7) 0.002(7)

loop_
_atom_type_symbol
_atom_type_description
_atom_type_scat_dispersion_real
_atom_type_scat_dispersion_imag
_atom_type_scat_source
C C 0.0033 0.0016 'International Tables Vol C Tables 4.2.6.8 and 6.1.1.4'
H H 0.0000 0.0000 'International Tables Vol C Tables 4.2.6.8 and 6.1.1.4'
N N 0.0061 0.0033 'International Tables Vol C Tables 4.2.6.8 and 6.1.1.4'

loop_
_geom_angle_atom_site_label_1
_geom_angle_atom_site_label_2
_geom_angle_atom_site_label_3
_geom_angle
C17 C5 C4 123.4(16)
C17 C5 C6 106.9(15)
C4 C5 C6 130(2)
C17 C1 C2 119.9(13)
C10 C11 C6 120.7(14)
C10 C11 C12 136.5(13)
C6 C11 C12 102.8(13)
C18 C13 C14 102.4(7)
N2 C14 C13 109.1(7)
N2 C16 C18 116.6(11)
C16 N2 C14 107.4(9)
C8 C9 C10 118.1(11)
C3 C2 C1 122.2(17)
C7 C6 C5 130.6(16)
C7 C6 C11 116.2(15)
C5 C6 C11 113.2(13)
C7 C8 C9 121.6(12)
C18 C12 C17 125.1(15)
C18 C12 C11 126.9(13)
C17 C12 C11 107.9(12)
C11 C10 C9 121.2(9)
C8 C7 C6 122.2(13)
C2 C3 C4 118.9(18)
C3 C4 C5 118.1(16)
C1 C17 C5 117.5(15)
C1 C17 C12 133.4(18)
C5 C17 C12 109.0(15)
C12 C18 C16 125.9(11)
C12 C18 C13 129.6(11)
C16 C18 C13 104.5(10)

loop_
_geom_bond_atom_site_label_1
_geom_bond_atom_site_label_2
_geom_bond_distance
C5 C17 1.387(12)
C5 C4 1.390(13)
C5 C6 1.426(12)
C1 C17 1.366(12)
C1 C2 1.389(13)
C11 C10 1.391(11)
C11 C6 1.429(12)
C11 C12 1.491(12)
C13 C18 1.525(12)
C13 C14 1.541(9)
C14 N2 1.441(9)
C16 N2 1.310(9)
C16 C18 1.443(11)
C9 C8 1.387(10)
C9 C10 1.393(10)
C2 C3 1.377(15)
C6 C7 1.406(13)
C8 C7 1.365(11)
C12 C18 1.346(11)
C12 C17 1.469(14)
C3 C4 1.379(14)
